data_4337634
loop_
_publ_author_name
'Schl\"afer, Johannes'
'Tyrra, Wieland'
'Mathur, Sanjay'

_publ_section_title
;
 Octakis(tert-butoxo)dicerium(IV) [Ce2(O(t)Bu)8]: Synthesis,
 Characterization, Decomposition, and Reactivity.
;
_journal_issue 6
_journal_name_full 'Inorganic chemistry'
_journal_page_first 2751
_journal_page_last 2753
_journal_paper_doi 10.1021/ic4025876
_journal_volume 53
_journal_year 2014
_chemical_formula_moiety 'C16 H36 Ce O4'
_chemical_formula_sum 'C16 H36 Ce O4'
_chemical_formula_weight 432.57
_chemical_name_systematic
;
 ?
;
_space_group_IT_number 14
_symmetry_cell_setting monoclinic
_symmetry_space_group_name_Hall '-P 2ybc'
_symmetry_space_group_name_H-M 'P 1 21/c 1'
_atom_sites_solution_hydrogens geom
_atom_sites_solution_primary direct
_atom_sites_solution_secondary difmap
_audit_creation_method SHELXL-97
_cell_angle_alpha 90.000
_cell_angle_beta 118.602(5)
_cell_angle_gamma 90.000
_cell_formula_units_Z 4
_cell_length_a 10.772(5)
_cell_length_b 21.674(5)
_cell_length_c 10.810(5)
_cell_measurement_temperature 293(2)
_cell_measurement_theta_max 28.16
_cell_measurement_theta_min 2.34
_cell_volume 2215.8(15)
_computing_cell_refinement 'X-Area (Stoe & Cie, 2001)'
_computing_data_collection 'X-Area (Stoe & Cie, 2001)'
_computing_data_reduction 'X-Area (Stoe & Cie, 2001)'
_computing_structure_refinement 'SHELXL-97 (Sheldrick, 1997)'
_computing_structure_solution 'SHELXS-97 (Sheldrick, 1990)'
_diffrn_ambient_temperature 293(2)
_diffrn_detector_area_resol_mean 'not measured'
_diffrn_measured_fraction_theta_full 0.918
_diffrn_measured_fraction_theta_max 0.918
_diffrn_measurement_device_type 'IPDS I (Stoe & Cie)'
_diffrn_measurement_method '\f scans'
_diffrn_radiation_monochromator graphite
_diffrn_radiation_source 'fine-focus sealed tube'
_diffrn_radiation_type MoK\a
_diffrn_radiation_wavelength 0.71073
_diffrn_reflns_av_R_equivalents 0.0875
_diffrn_reflns_av_sigmaI/netI 0.1052
_diffrn_reflns_limit_h_max 12
_diffrn_reflns_limit_h_min -12
_diffrn_reflns_limit_k_max 28
_diffrn_reflns_limit_k_min -28
_diffrn_reflns_limit_l_max 14
_diffrn_reflns_limit_l_min -14
_diffrn_reflns_number 20306
_diffrn_reflns_theta_full 28.16
_diffrn_reflns_theta_max 28.16
_diffrn_reflns_theta_min 2.34
_diffrn_standards_decay_% 'not measured'
_diffrn_standards_interval_count 'not measured'
_diffrn_standards_interval_time 'not measured'
_diffrn_standards_number 'not measured'
_exptl_absorpt_coefficient_mu 2.064
_exptl_absorpt_correction_T_max 0.6352
_exptl_absorpt_correction_T_min 0.3149
_exptl_absorpt_correction_type numerical
_exptl_absorpt_process_details
;
The absorption correction (X-RED; Stoe & Cie, 2001)
was preformed after optimizing the crystal shape
using X-SHAPE (Stoe & Cie, 1999).
;
_exptl_crystal_colour yellow
_exptl_crystal_density_diffrn 1.297
_exptl_crystal_density_meas ?
_exptl_crystal_density_method 'not measured'
_exptl_crystal_description prism
_exptl_crystal_F_000 888
_exptl_crystal_size_max 0.5
_exptl_crystal_size_mid 0.4
_exptl_crystal_size_min 0.2
_refine_diff_density_max 0.752
_refine_diff_density_min -0.351
_refine_diff_density_rms 0.100
_refine_ls_extinction_method none
_refine_ls_goodness_of_fit_ref 0.802
_refine_ls_hydrogen_treatment constr
_refine_ls_matrix_type full
_refine_ls_number_parameters 190
_refine_ls_number_reflns 4996
_refine_ls_number_restraints 0
_refine_ls_restrained_S_all 0.802
_refine_ls_R_factor_all 0.0958
_refine_ls_R_factor_gt 0.0376
_refine_ls_shift/su_max 0.001
_refine_ls_shift/su_mean 0.000
_refine_ls_structure_factor_coef Fsqd
_refine_ls_weighting_details 'calc w=1/[\s^2^(Fo^2^)+(0.0368P)^2^+0.0000P] where P=(Fo^2^+2Fc^2^)/3'
_refine_ls_weighting_scheme calc
_refine_ls_wR_factor_gt 0.0738
_refine_ls_wR_factor_ref 0.0830
_reflns_number_gt 2638
_reflns_number_total 4996
_reflns_threshold_expression >2sigma(I)
_cod_data_source_file ic4025876_si_001.cif
_cod_data_source_block 1
_cod_depositor_comments
;
The following automatic conversions were performed:

'_exptl_crystal_density_meas' value 'not measured' was changed to '?'
- the value is perceived as not measured.

Automatic conversion script
Id: cif_fix_values 3008 2015-01-20 13:52:24Z robertas 
;
_cod_original_sg_symbol_H-M P21/c
_cod_database_code 4337634

loop_
_symmetry_equiv_pos_as_xyz
'x, y, z'
'-x, y+1/2, -z+1/2'
'-x, -y, -z'
'x, -y-1/2, z-1/2'

loop_
_atom_site_label
_atom_site_type_symbol
_atom_site_fract_x
_atom_site_fract_y
_atom_site_fract_z
_atom_site_U_iso_or_equiv
_atom_site_adp_type
_atom_site_occupancy
_atom_site_symmetry_multiplicity
_atom_site_calc_flag
_atom_site_refinement_flags
Ce Ce 0.90938(3) 0.078984(13) 0.97477(3) 0.04404(10) Uani 1 1 d .
O4 O 0.8861(3) -0.01617(15) 0.8747(3) 0.0485(8) Uani 1 1 d .
O2 O 0.7237(4) 0.11921(17) 0.8262(3) 0.0657(11) Uani 1 1 d .
O3 O 1.0371(4) 0.13957(18) 0.9407(4) 0.0727(11) Uani 1 1 d .
O1 O 0.8508(4) 0.0811(2) 1.1302(3) 0.0663(10) Uani 1 1 d .
C11 C 0.7821(7) 0.0734(3) 1.2118(6) 0.0715(16) Uani 1 1 d .
C12 C 0.8814(13) 0.0896(8) 1.3608(9) 0.229(8) Uani 1 1 d .
H12A H 0.9078 0.1322 1.3664 0.343 Uiso 1 1 calc R
H12B H 0.9644 0.0643 1.3947 0.343 Uiso 1 1 calc R
H12C H 0.8362 0.0828 1.4176 0.343 Uiso 1 1 calc R
C41 C 0.7715(6) -0.0382(3) 0.7435(5) 0.0568(14) Uani 1 1 d .
C21 C 0.6056(7) 0.1600(3) 0.7493(6) 0.0719(18) Uani 1 1 d .
C32 C 1.2510(13) 0.1728(6) 0.9485(16) 0.234(8) Uani 1 1 d .
H32A H 1.2913 0.1631 1.0469 0.351 Uiso 1 1 calc R
H32B H 1.2943 0.2095 0.9371 0.351 Uiso 1 1 calc R
H32C H 1.2673 0.1391 0.9002 0.351 Uiso 1 1 calc R
C14 C 0.736(2) 0.0134(6) 1.203(2) 0.360(15) Uani 1 1 d .
H14A H 0.8132 -0.0145 1.2278 0.541 Uiso 1 1 calc R
H14B H 0.6632 0.0051 1.1084 0.541 Uiso 1 1 calc R
H14C H 0.6977 0.0078 1.2666 0.541 Uiso 1 1 calc R
C24 C 0.5970(9) 0.1750(4) 0.6100(7) 0.116(3) Uani 1 1 d .
H24A H 0.5799 0.1379 0.5557 0.175 Uiso 1 1 calc R
H24B H 0.6846 0.1932 0.6253 0.175 Uiso 1 1 calc R
H24C H 0.5212 0.2036 0.5599 0.175 Uiso 1 1 calc R
C22 C 0.6326(9) 0.2172(4) 0.8378(8) 0.121(3) Uani 1 1 d .
H22A H 0.7193 0.2360 0.8526 0.181 Uiso 1 1 calc R
H22B H 0.6399 0.2062 0.9271 0.181 Uiso 1 1 calc R
H22C H 0.5560 0.2457 0.7901 0.181 Uiso 1 1 calc R
C31 C 1.1008(8) 0.1826(3) 0.8902(8) 0.085(2) Uani 1 1 d .
C42 C 0.7577(7) 0.0042(3) 0.6251(5) 0.093(2) Uani 1 1 d .
H42A H 0.8432 0.0026 0.6180 0.140 Uiso 1 1 calc R
H42B H 0.7417 0.0457 0.6449 0.140 Uiso 1 1 calc R
H42C H 0.6796 -0.0090 0.5377 0.140 Uiso 1 1 calc R
C43 C 0.8028(7) -0.1042(3) 0.7164(6) 0.0759(19) Uani 1 1 d .
H43A H 0.8874 -0.1045 0.7076 0.114 Uiso 1 1 calc R
H43B H 0.7251 -0.1193 0.6309 0.114 Uiso 1 1 calc R
H43C H 0.8157 -0.1301 0.7937 0.114 Uiso 1 1 calc R
C13 C 0.6690(15) 0.1175(7) 1.1707(15) 0.255(9) Uani 1 1 d .
H13A H 0.7060 0.1585 1.1792 0.382 Uiso 1 1 calc R
H13B H 0.6267 0.1133 1.2308 0.382 Uiso 1 1 calc R
H13C H 0.5990 0.1101 1.0747 0.382 Uiso 1 1 calc R
C44 C 0.6378(6) -0.0365(3) 0.7580(7) 0.087(2) Uani 1 1 d .
H44A H 0.6483 -0.0638 0.8323 0.131 Uiso 1 1 calc R
H44B H 0.5586 -0.0494 0.6710 0.131 Uiso 1 1 calc R
H44C H 0.6222 0.0048 0.7798 0.131 Uiso 1 1 calc R
C23 C 0.4725(8) 0.1283(4) 0.7259(8) 0.115(3) Uani 1 1 d .
H23A H 0.4558 0.0932 0.6660 0.172 Uiso 1 1 calc R
H23B H 0.3945 0.1565 0.6820 0.172 Uiso 1 1 calc R
H23C H 0.4820 0.1151 0.8148 0.172 Uiso 1 1 calc R
C34 C 1.075(2) 0.2427(5) 0.922(2) 0.336(13) Uani 1 1 d .
H34A H 1.1265 0.2490 1.0224 0.505 Uiso 1 1 calc R
H34B H 0.9757 0.2477 0.8903 0.505 Uiso 1 1 calc R
H34C H 1.1052 0.2723 0.8762 0.505 Uiso 1 1 calc R
C33 C 1.0362(18) 0.1750(9) 0.7398(12) 0.347(15) Uani 1 1 d .
H33A H 1.0502 0.1335 0.7183 0.521 Uiso 1 1 calc R
H33B H 1.0785 0.2032 0.7023 0.521 Uiso 1 1 calc R
H33C H 0.9367 0.1834 0.6984 0.521 Uiso 1 1 calc R

loop_
_atom_site_aniso_label
_atom_site_aniso_U_11
_atom_site_aniso_U_22
_atom_site_aniso_U_33
_atom_site_aniso_U_23
_atom_site_aniso_U_13
_atom_site_aniso_U_12
Ce 0.04233(15) 0.04403(16) 0.04395(14) 0.00265(17) 0.01920(10) -0.00192(18)
O4 0.041(2) 0.056(2) 0.0394(16) -0.0039(15) 0.0118(14) -0.0069(16)
O2 0.059(2) 0.062(3) 0.061(2) 0.0106(18) 0.0156(18) 0.0121(19)
O3 0.077(3) 0.059(3) 0.086(3) 0.010(2) 0.042(2) -0.016(2)
O1 0.065(2) 0.083(3) 0.0582(19) 0.003(2) 0.0358(17) 0.002(2)
C11 0.080(4) 0.072(4) 0.081(4) -0.001(3) 0.054(3) -0.005(4)
C12 0.178(12) 0.44(2) 0.097(6) -0.021(10) 0.093(7) -0.060(13)
C41 0.043(3) 0.065(4) 0.051(3) -0.002(3) 0.014(2) 0.000(3)
C21 0.067(4) 0.063(4) 0.073(4) 0.012(3) 0.024(3) 0.017(3)
C32 0.143(11) 0.206(14) 0.41(2) 0.138(14) 0.181(13) 0.010(9)
C14 0.71(4) 0.137(11) 0.60(3) -0.153(16) 0.60(3) -0.198(18)
C24 0.114(7) 0.130(7) 0.093(5) 0.050(5) 0.040(4) 0.032(5)
C22 0.128(7) 0.081(6) 0.130(6) 0.003(5) 0.043(5) 0.029(5)
C31 0.093(6) 0.062(5) 0.116(5) 0.013(4) 0.062(4) -0.010(4)
C42 0.114(6) 0.103(6) 0.040(3) 0.007(3) 0.020(3) 0.012(4)
C43 0.073(4) 0.067(4) 0.065(3) -0.022(3) 0.015(3) 0.000(3)
C13 0.255(17) 0.32(2) 0.334(18) 0.165(15) 0.256(16) 0.171(15)
C44 0.046(4) 0.089(5) 0.110(5) -0.018(4) 0.024(3) -0.006(3)
C23 0.066(5) 0.116(7) 0.136(6) 0.025(5) 0.028(5) 0.020(5)
C34 0.52(3) 0.058(7) 0.71(4) 0.032(14) 0.53(3) -0.011(12)
C33 0.36(2) 0.54(4) 0.120(9) 0.040(14) 0.096(12) -0.28(2)

loop_
_atom_type_symbol
_atom_type_description
_atom_type_scat_dispersion_real
_atom_type_scat_dispersion_imag
_atom_type_scat_source
C C 0.0033 0.0016 'International Tables Vol C Tables 4.2.6.8 and 6.1.1.4'
H H 0.0000 0.0000 'International Tables Vol C Tables 4.2.6.8 and 6.1.1.4'
O O 0.0106 0.0060 'International Tables Vol C Tables 4.2.6.8 and 6.1.1.4'
Ce Ce -0.2486 2.6331 'International Tables Vol C Tables 4.2.6.8 and 6.1.1.4'

loop_
_geom_angle_atom_site_label_1
_geom_angle_atom_site_label_2
_geom_angle_atom_site_label_3
_geom_angle
_geom_angle_site_symmetry_1
_geom_angle_site_symmetry_3
O1 Ce O3 128.63(16) . .
O1 Ce O2 93.69(15) . .
O3 Ce O2 94.18(16) . .
O1 Ce O4 113.50(15) . .
O3 Ce O4 114.97(15) . .
O2 Ce O4 99.61(13) . .
O1 Ce O4 89.98(13) . 3_757
O3 Ce O4 90.44(14) . 3_757
O2 Ce O4 170.38(13) . 3_757
O4 Ce O4 70.78(11) . 3_757
O1 Ce Ce 103.69(12) . 3_757
O3 Ce Ce 104.81(12) . 3_757
O2 Ce Ce 136.27(11) . 3_757
O4 Ce Ce 36.66(7) . 3_757
O4 Ce Ce 34.12(7) 3_757 3_757
C41 O4 Ce 127.7(3) . .
C41 O4 Ce 123.1(3) . 3_757
Ce O4 Ce 109.22(11) . 3_757
C21 O2 Ce 165.1(4) . .
C31 O3 Ce 168.5(4) . .
C11 O1 Ce 165.5(4) . .
C14 C11 O1 110.6(7) . .
C14 C11 C13 112.2(12) . .
O1 C11 C13 110.4(6) . .
C14 C11 C12 110.3(11) . .
O1 C11 C12 109.2(6) . .
C13 C11 C12 103.9(9) . .
C11 C12 H12A 109.5 . .
C11 C12 H12B 109.5 . .
H12A C12 H12B 109.5 . .
C11 C12 H12C 109.5 . .
H12A C12 H12C 109.5 . .
H12B C12 H12C 109.5 . .
O4 C41 C44 107.3(4) . .
O4 C41 C42 108.6(5) . .
C44 C41 C42 110.8(5) . .
O4 C41 C43 109.5(4) . .
C44 C41 C43 110.4(5) . .
C42 C41 C43 110.1(5) . .
O2 C21 C23 109.0(5) . .
O2 C21 C24 109.0(6) . .
C23 C21 C24 109.7(6) . .
O2 C21 C22 106.8(5) . .
C23 C21 C22 111.2(6) . .
C24 C21 C22 111.0(6) . .
C31 C32 H32A 109.5 . .
C31 C32 H32B 109.5 . .
H32A C32 H32B 109.5 . .
C31 C32 H32C 109.5 . .
H32A C32 H32C 109.5 . .
H32B C32 H32C 109.5 . .
C11 C14 H14A 109.5 . .
C11 C14 H14B 109.5 . .
H14A C14 H14B 109.5 . .
C11 C14 H14C 109.5 . .
H14A C14 H14C 109.5 . .
H14B C14 H14C 109.5 . .
C21 C24 H24A 109.5 . .
C21 C24 H24B 109.5 . .
H24A C24 H24B 109.5 . .
C21 C24 H24C 109.5 . .
H24A C24 H24C 109.5 . .
H24B C24 H24C 109.5 . .
C21 C22 H22A 109.5 . .
C21 C22 H22B 109.5 . .
H22A C22 H22B 109.5 . .
C21 C22 H22C 109.5 . .
H22A C22 H22C 109.5 . .
H22B C22 H22C 109.5 . .
C34 C31 O3 109.0(8) . .
C34 C31 C33 109.8(12) . .
O3 C31 C33 107.4(7) . .
C34 C31 C32 110.0(11) . .
O3 C31 C32 112.6(7) . .
C33 C31 C32 108.1(11) . .
C41 C42 H42A 109.5 . .
C41 C42 H42B 109.5 . .
H42A C42 H42B 109.5 . .
C41 C42 H42C 109.5 . .
H42A C42 H42C 109.5 . .
H42B C42 H42C 109.5 . .
C41 C43 H43A 109.5 . .
C41 C43 H43B 109.5 . .
H43A C43 H43B 109.5 . .
C41 C43 H43C 109.5 . .
H43A C43 H43C 109.5 . .
H43B C43 H43C 109.5 . .
C11 C13 H13A 109.5 . .
C11 C13 H13B 109.5 . .
H13A C13 H13B 109.5 . .
C11 C13 H13C 109.5 . .
H13A C13 H13C 109.5 . .
H13B C13 H13C 109.5 . .
C41 C44 H44A 109.5 . .
C41 C44 H44B 109.5 . .
H44A C44 H44B 109.5 . .
C41 C44 H44C 109.5 . .
H44A C44 H44C 109.5 . .
H44B C44 H44C 109.5 . .
C21 C23 H23A 109.5 . .
C21 C23 H23B 109.5 . .
H23A C23 H23B 109.5 . .
C21 C23 H23C 109.5 . .
H23A C23 H23C 109.5 . .
H23B C23 H23C 109.5 . .
C31 C34 H34A 109.5 . .
C31 C34 H34B 109.5 . .
H34A C34 H34B 109.5 . .
C31 C34 H34C 109.5 . .
H34A C34 H34C 109.5 . .
H34B C34 H34C 109.5 . .
C31 C33 H33A 109.5 . .
C31 C33 H33B 109.5 . .
H33A C33 H33B 109.5 . .
C31 C33 H33C 109.5 . .
H33A C33 H33C 109.5 . .
H33B C33 H33C 109.5 . .

loop_
_geom_bond_atom_site_label_1
_geom_bond_atom_site_label_2
_geom_bond_distance
_geom_bond_site_symmetry_2
Ce O1 2.058(3) .
Ce O3 2.059(4) .
Ce O2 2.065(3) .
Ce O4 2.286(3) .
Ce O4 2.434(3) 3_757
Ce Ce 3.8486(10) 3_757
O4 C41 1.445(5) .
O4 Ce 2.434(3) 3_757
O2 C21 1.442(6) .
O3 C31 1.413(7) .
O1 C11 1.407(7) .
C11 C14 1.381(12) .
C11 C13 1.441(12) .
C11 C12 1.487(11) .
C12 H12A 0.9600 .
C12 H12B 0.9600 .
C12 H12C 0.9600 .
C41 C44 1.521(8) .
C41 C42 1.524(8) .
C41 C43 1.529(8) .
C21 C23 1.497(10) .
C21 C24 1.499(9) .
C21 C22 1.507(9) .
C32 C31 1.444(12) .
C32 H32A 0.9600 .
C32 H32B 0.9600 .
C32 H32C 0.9600 .
C14 H14A 0.9600 .
C14 H14B 0.9600 .
C14 H14C 0.9600 .
C24 H24A 0.9600 .
C24 H24B 0.9600 .
C24 H24C 0.9600 .
C22 H22A 0.9600 .
C22 H22B 0.9600 .
C22 H22C 0.9600 .
C31 C34 1.409(13) .
C31 C33 1.440(12) .
C42 H42A 0.9600 .
C42 H42B 0.9600 .
C42 H42C 0.9600 .
C43 H43A 0.9600 .
C43 H43B 0.9600 .
C43 H43C 0.9600 .
C13 H13A 0.9600 .
C13 H13B 0.9600 .
C13 H13C 0.9600 .
C44 H44A 0.9600 .
C44 H44B 0.9600 .
C44 H44C 0.9600 .
C23 H23A 0.9600 .
C23 H23B 0.9600 .
C23 H23C 0.9600 .
C34 H34A 0.9600 .
C34 H34B 0.9600 .
C34 H34C 0.9600 .
C33 H33A 0.9600 .
C33 H33B 0.9600 .
C33 H33C 0.9600 .
